data_7038952
loop_
_publ_author_name
'Bera, Sachinath'
'Maity, Suvendu'
'Weyherm\"uller, Thomas'
'Ghosh, Prasanta'

_publ_section_title
;
 Radical non-radical states of the [Ru(PIQ)] core in complexes (PIQ =
 9,10-phenanthreneiminoquinone).
;
_journal_issue 19
_journal_name_full 'Dalton transactions (Cambridge, England : 2003)'
_journal_page_first 8236
_journal_page_last 8247
_journal_paper_doi 10.1039/c6dt00091f
_journal_volume 45
_journal_year 2016
_chemical_formula_sum 'C65 H50 Br6 Cl2 N2 O2 P2 Ru2'
_chemical_formula_weight 1705.51
_space_group_crystal_system monoclinic
_space_group_IT_number 14
_space_group_name_Hall '-P 2ybc'
_space_group_name_H-M_alt 'P 1 21/c 1'
_symmetry_space_group_name_Hall '-P 2ybc'
_symmetry_space_group_name_H-M 'P 1 21/c 1'
_atom_sites_solution_hydrogens geom
_audit_creation_method SHELXL-2014/6
_audit_update_record
;
2016-03-16 deposited with the CCDC.
2016-04-05 downloaded from the CCDC.
;
_cell_angle_alpha 90
_cell_angle_beta 91.167(2)
_cell_angle_gamma 90
_cell_formula_units_Z 4
_cell_length_a 14.1404(6)
_cell_length_b 26.8318(10)
_cell_length_c 17.1992(7)
_cell_measurement_reflns_used 9602
_cell_measurement_temperature 294(2)
_cell_measurement_theta_max 27.83
_cell_measurement_theta_min 2.69
_cell_volume 6524.2(5)
_computing_cell_refinement 'Bruker SAINT'
_computing_data_collection 'Bruker APEX2'
_computing_data_reduction 'Bruker SAINT'
_computing_molecular_graphics 'Bruker SHELXTL'
_computing_publication_material 'Bruker SHELXTL'
_computing_structure_refinement 'SHELXL-2014 (Sheldrick, 2014)'
_computing_structure_solution 'SHELXS-97 (Sheldrick 2008)'
_diffrn_ambient_temperature 294(2)
_diffrn_measured_fraction_theta_full 0.999
_diffrn_measured_fraction_theta_max 0.999
_diffrn_measurement_device_type 'Bruker APEX-II CCD'
_diffrn_measurement_method '\f and \w scans'
_diffrn_radiation_type MoK\a
_diffrn_radiation_wavelength 0.71073
_diffrn_reflns_av_R_equivalents 0.0424
_diffrn_reflns_av_unetI/netI 0.0300
_diffrn_reflns_Laue_measured_fraction_full 0.999
_diffrn_reflns_Laue_measured_fraction_max 0.999
_diffrn_reflns_limit_h_max 17
_diffrn_reflns_limit_h_min -17
_diffrn_reflns_limit_k_max 33
_diffrn_reflns_limit_k_min -33
_diffrn_reflns_limit_l_max 21
_diffrn_reflns_limit_l_min -21
_diffrn_reflns_number 93156
_diffrn_reflns_point_group_measured_fraction_full 0.999
_diffrn_reflns_point_group_measured_fraction_max 0.999
_diffrn_reflns_theta_full 25.242
_diffrn_reflns_theta_max 25.999
_diffrn_reflns_theta_min 2.390
_diffrn_source Mo
_exptl_absorpt_coefficient_mu 4.312
_exptl_absorpt_correction_type multi-scan
_exptl_absorpt_process_details 'SADABS (Bruker AXS, 2008)'
_exptl_crystal_colour green
_exptl_crystal_density_diffrn 1.736
_exptl_crystal_description Prism
_exptl_crystal_F_000 3328
_exptl_crystal_size_max 0.250
_exptl_crystal_size_mid 0.140
_exptl_crystal_size_min 0.120
_exptl_transmission_factor_max 0.741
_exptl_transmission_factor_min 0.425
_refine_diff_density_max 1.383
_refine_diff_density_min -0.955
_refine_diff_density_rms 0.122
_refine_ls_extinction_method none
_refine_ls_goodness_of_fit_ref 1.380
_refine_ls_hydrogen_treatment constr
_refine_ls_matrix_type full
_refine_ls_number_parameters 747
_refine_ls_number_reflns 12818
_refine_ls_number_restraints 0
_refine_ls_restrained_S_all 1.380
_refine_ls_R_factor_all 0.0651
_refine_ls_R_factor_gt 0.0469
_refine_ls_shift/su_max 0.001
_refine_ls_shift/su_mean 0.000
_refine_ls_structure_factor_coef Fsqd
_refine_ls_weighting_details 'w=1/[\s^2^(Fo^2^)+(0.1000P)^2^+0.0853P] where P=(Fo^2^+2Fc^2^)/3'
_refine_ls_weighting_scheme calc
_refine_ls_wR_factor_gt 0.1696
_refine_ls_wR_factor_ref 0.1830
_reflns_Friedel_coverage 0.000
_reflns_number_gt 10209
_reflns_number_total 12818
_reflns_threshold_expression 'I > 2\s(I)'
_cod_data_source_file c6dt00091f2.cif
_cod_data_source_block 4_1_2CH2Cl2
_cod_depositor_comments 'Adding full bibliography for 7038948--7038953.cif.'
_cod_database_code 7038952
_shelx_space_group_comment
;
The symmetry employed for this shelxl refinement is uniquely defined
by the following loop, which should always be used as a source of
symmetry information in preference to the above space-group names.
They are only intended as comments.
;
_shelx_estimated_absorpt_t_min 0.412
_shelx_estimated_absorpt_t_max 0.626
_shelxl_version_number 2014/6

loop_
_space_group_symop_operation_xyz
'x, y, z'
'-x, y+1/2, -z+1/2'
'-x, -y, -z'
'x, -y-1/2, z-1/2'

loop_
_atom_site_label
_atom_site_type_symbol
_atom_site_fract_x
_atom_site_fract_y
_atom_site_fract_z
_atom_site_U_iso_or_equiv
_atom_site_adp_type
_atom_site_occupancy
_atom_site_site_symmetry_order
_atom_site_calc_flag
_atom_site_refinement_flags_posn
_atom_site_refinement_flags_adp
_atom_site_refinement_flags_occupancy
Br1 Br 0.07562(4) 0.78099(2) 0.47247(3) 0.03945(16) Uani 1 1 d . . .
Br2 Br 0.26060(4) 0.69662(2) 0.41340(4) 0.04378(17) Uani 1 1 d . . .
Br3 Br -0.08668(4) 0.68278(2) 0.40186(4) 0.04497(17) Uani 1 1 d . . .
Br4 Br 0.35340(7) 0.47750(3) 0.87834(5) 0.0729(3) Uani 1 1 d . . .
Br5 Br 0.56765(5) 0.44150(3) 0.77505(4) 0.0616(2) Uani 1 1 d . . .
Br6 Br 0.23526(5) 0.39201(3) 0.74034(5) 0.0682(2) Uani 1 1 d . . .
C2 C 0.0949(4) 0.6166(2) 0.5245(3) 0.0362(12) Uani 1 1 d . . .
C3 C 0.1001(4) 0.5875(2) 0.5957(3) 0.0369(13) Uani 1 1 d . . .
C4 C 0.0924(5) 0.6101(3) 0.6669(4) 0.0544(17) Uani 1 1 d . . .
H4 H 0.0812 0.6442 0.6691 0.065 Uiso 1 1 calc R U .
C5 C 0.1009(6) 0.5839(3) 0.7343(4) 0.070(2) Uani 1 1 d . . .
H5 H 0.0943 0.5994 0.7823 0.084 Uiso 1 1 calc R U .
C6 C 0.1199(7) 0.5327(3) 0.7286(5) 0.082(3) Uani 1 1 d . . .
H6 H 0.1284 0.5143 0.7741 0.098 Uiso 1 1 calc R U .
C7 C 0.1265(5) 0.5088(3) 0.6590(5) 0.062(2) Uani 1 1 d . . .
H7 H 0.1384 0.4748 0.6578 0.074 Uiso 1 1 calc R U .
C8 C 0.1155(4) 0.5351(2) 0.5898(4) 0.0409(14) Uani 1 1 d . . .
C9 C 0.1212(4) 0.5103(2) 0.5130(4) 0.0451(15) Uani 1 1 d . . .
C10 C 0.1325(5) 0.4584(2) 0.5067(5) 0.0544(18) Uani 1 1 d . . .
H10 H 0.1370 0.4393 0.5518 0.065 Uiso 1 1 calc R U .
C11 C 0.1368(5) 0.4355(3) 0.4372(5) 0.0608(19) Uani 1 1 d . . .
H11 H 0.1434 0.4011 0.4348 0.073 Uiso 1 1 calc R U .
C12 C 0.1316(5) 0.4624(3) 0.3709(5) 0.063(2) Uani 1 1 d . . .
H12 H 0.1366 0.4465 0.3231 0.075 Uiso 1 1 calc R U .
C13 C 0.1187(5) 0.5135(2) 0.3734(4) 0.0534(17) Uani 1 1 d . . .
H13 H 0.1133 0.5315 0.3273 0.064 Uiso 1 1 calc R U .
C14 C 0.1140(4) 0.5380(2) 0.4434(4) 0.0382(13) Uani 1 1 d . . .
C15 C 0.1024(4) 0.5918(2) 0.4474(3) 0.0350(12) Uani 1 1 d . . .
C21 C 0.0903(4) 0.6687(2) 0.2269(3) 0.0346(12) Uani 1 1 d . . .
C22 C 0.0073(5) 0.6430(2) 0.2088(4) 0.0469(15) Uani 1 1 d . . .
H22 H -0.0507 0.6569 0.2209 0.056 Uiso 1 1 calc R U .
C23 C 0.0104(5) 0.5965(3) 0.1728(5) 0.065(2) Uani 1 1 d . . .
H23 H -0.0451 0.5794 0.1604 0.078 Uiso 1 1 calc R U .
C24 C 0.0969(6) 0.5766(3) 0.1561(5) 0.074(2) Uani 1 1 d . . .
H24 H 0.0993 0.5453 0.1330 0.089 Uiso 1 1 calc R U .
C25 C 0.1791(6) 0.6010(3) 0.1721(5) 0.069(2) Uani 1 1 d . . .
H25 H 0.2366 0.5873 0.1579 0.083 Uiso 1 1 calc R U .
C26 C 0.1763(5) 0.6474(3) 0.2104(4) 0.0519(16) Uani 1 1 d . . .
H26 H 0.2323 0.6636 0.2245 0.062 Uiso 1 1 calc R U .
C31 C -0.0154(4) 0.7608(2) 0.2463(3) 0.0341(12) Uani 1 1 d . . .
C32 C -0.0426(5) 0.7579(3) 0.1687(4) 0.0486(15) Uani 1 1 d . . .
H32 H -0.0120 0.7359 0.1358 0.058 Uiso 1 1 calc R U .
C33 C -0.1163(6) 0.7881(3) 0.1394(5) 0.065(2) Uani 1 1 d . . .
H33 H -0.1358 0.7853 0.0876 0.079 Uiso 1 1 calc R U .
C34 C -0.1596(5) 0.8216(3) 0.1871(5) 0.0587(19) Uani 1 1 d . . .
H34 H -0.2082 0.8416 0.1676 0.070 Uiso 1 1 calc R U .
C35 C -0.1323(5) 0.8255(3) 0.2616(4) 0.0591(19) Uani 1 1 d . . .
H35 H -0.1615 0.8486 0.2937 0.071 Uiso 1 1 calc R U .
C36 C -0.0600(4) 0.7952(2) 0.2916(4) 0.0448(15) Uani 1 1 d . . .
H36 H -0.0417 0.7984 0.3437 0.054 Uiso 1 1 calc R U .
C41 C 0.1816(4) 0.7646(2) 0.2522(3) 0.0340(12) Uani 1 1 d . . .
C42 C 0.2068(5) 0.7639(2) 0.1736(3) 0.0456(15) Uani 1 1 d . . .
H42 H 0.1781 0.7415 0.1393 0.055 Uiso 1 1 calc R U .
C43 C 0.2759(5) 0.7975(3) 0.1470(4) 0.0508(17) Uani 1 1 d . . .
H43 H 0.2928 0.7972 0.0950 0.061 Uiso 1 1 calc R U .
C44 C 0.3178(5) 0.8303(3) 0.1972(4) 0.0518(17) Uani 1 1 d . . .
H44 H 0.3633 0.8523 0.1796 0.062 Uiso 1 1 calc R U .
C45 C 0.2929(5) 0.8308(3) 0.2738(4) 0.0519(16) Uani 1 1 d . . .
H45 H 0.3221 0.8532 0.3078 0.062 Uiso 1 1 calc R U .
C46 C 0.2262(4) 0.7990(2) 0.3007(3) 0.0390(13) Uani 1 1 d . . .
H46 H 0.2100 0.8004 0.3528 0.047 Uiso 1 1 calc R U .
C51 C 0.3839(4) 0.4673(2) 0.6196(3) 0.0353(12) Uani 1 1 d . . .
C52 C 0.3721(4) 0.5018(2) 0.5551(3) 0.0362(13) Uani 1 1 d . . .
C53 C 0.3510(4) 0.5515(2) 0.5715(4) 0.0411(14) Uani 1 1 d . . .
H53 H 0.3443 0.5618 0.6227 0.049 Uiso 1 1 calc R U .
C54 C 0.3402(4) 0.5853(2) 0.5113(4) 0.0456(15) Uani 1 1 d . . .
H54 H 0.3266 0.6185 0.5213 0.055 Uiso 1 1 calc R U .
C55 C 0.3499(4) 0.5686(3) 0.4365(4) 0.0517(17) Uani 1 1 d . . .
H55 H 0.3439 0.5913 0.3959 0.062 Uiso 1 1 calc R U .
C56 C 0.3679(4) 0.5199(3) 0.4196(4) 0.0473(15) Uani 1 1 d . . .
H56 H 0.3727 0.5099 0.3680 0.057 Uiso 1 1 calc R U .
C57 C 0.3795(4) 0.4845(2) 0.4795(3) 0.0363(13) Uani 1 1 d . . .
C58 C 0.4022(4) 0.4313(2) 0.4636(4) 0.0419(14) Uani 1 1 d . . .
C59 C 0.4090(5) 0.4136(3) 0.3856(4) 0.0566(18) Uani 1 1 d . . .
H59 H 0.3960 0.4352 0.3444 0.068 Uiso 1 1 calc R U .
C60 C 0.4341(6) 0.3659(3) 0.3711(4) 0.066(2) Uani 1 1 d . . .
H60 H 0.4396 0.3553 0.3199 0.079 Uiso 1 1 calc R U .
C61 C 0.4513(7) 0.3333(3) 0.4297(5) 0.079(3) Uani 1 1 d . . .
H61 H 0.4671 0.3004 0.4187 0.095 Uiso 1 1 calc R U .
C62 C 0.4453(6) 0.3493(3) 0.5078(5) 0.068(2) Uani 1 1 d . . .
H62 H 0.4586 0.3271 0.5482 0.081 Uiso 1 1 calc R U .
C63 C 0.4194(4) 0.3982(2) 0.5240(4) 0.0426(14) Uani 1 1 d . . .
C64 C 0.4115(4) 0.4153(2) 0.6027(3) 0.0359(12) Uani 1 1 d . . .
C71 C 0.3322(4) 0.3347(2) 0.9193(4) 0.0466(15) Uani 1 1 d . . .
C72 C 0.2484(5) 0.3599(3) 0.9320(5) 0.072(2) Uani 1 1 d . . .
H72 H 0.2376 0.3905 0.9078 0.087 Uiso 1 1 calc R U .
C73 C 0.1818(6) 0.3410(4) 0.9792(6) 0.090(3) Uani 1 1 d . . .
H73 H 0.1240 0.3572 0.9833 0.108 Uiso 1 1 calc R U .
C74 C 0.1979(7) 0.2986(3) 1.0206(5) 0.076(2) Uani 1 1 d . . .
H74 H 0.1523 0.2868 1.0542 0.091 Uiso 1 1 calc R U .
C75 C 0.2800(6) 0.2737(3) 1.0130(4) 0.065(2) Uani 1 1 d . . .
H75 H 0.2912 0.2445 1.0408 0.078 Uiso 1 1 calc R U .
C76 C 0.3477(6) 0.2922(3) 0.9633(4) 0.0616(19) Uani 1 1 d . . .
H76 H 0.4051 0.2756 0.9594 0.074 Uiso 1 1 calc R U .
C81 C 0.5271(4) 0.3560(2) 0.9162(3) 0.0440(14) Uani 1 1 d . . .
C82 C 0.5462(6) 0.3983(3) 0.9593(4) 0.065(2) Uani 1 1 d . . .
H82 H 0.5053 0.4254 0.9555 0.077 Uiso 1 1 calc R U .
C83 C 0.6246(7) 0.4012(3) 1.0078(5) 0.076(2) Uani 1 1 d . . .
H83 H 0.6360 0.4300 1.0366 0.091 Uiso 1 1 calc R U .
C84 C 0.6871(6) 0.3610(3) 1.0137(5) 0.069(2) Uani 1 1 d . . .
H84 H 0.7412 0.3630 1.0453 0.082 Uiso 1 1 calc R U .
C85 C 0.6672(6) 0.3188(3) 0.9725(5) 0.073(2) Uani 1 1 d . . .
H85 H 0.7067 0.2913 0.9783 0.087 Uiso 1 1 calc R U .
C86 C 0.5899(5) 0.3159(3) 0.9223(4) 0.0563(18) Uani 1 1 d . . .
H86 H 0.5797 0.2874 0.8926 0.068 Uiso 1 1 calc R U .
C91 C 0.4377(4) 0.3018(2) 0.7883(4) 0.0399(14) Uani 1 1 d . . .
C92 C 0.3628(5) 0.2701(3) 0.7710(4) 0.0519(16) Uani 1 1 d . . .
H92 H 0.3066 0.2730 0.7978 0.062 Uiso 1 1 calc R U .
C93 C 0.3716(6) 0.2344(3) 0.7139(5) 0.067(2) Uani 1 1 d . . .
H93 H 0.3206 0.2136 0.7019 0.080 Uiso 1 1 calc R U .
C94 C 0.4550(6) 0.2288(3) 0.6741(5) 0.064(2) Uani 1 1 d . . .
H94 H 0.4604 0.2043 0.6362 0.077 Uiso 1 1 calc R U .
C95 C 0.5265(6) 0.2585(3) 0.6906(4) 0.0611(19) Uani 1 1 d . . .
H95 H 0.5827 0.2545 0.6640 0.073 Uiso 1 1 calc R U .
C96 C 0.5205(5) 0.2962(2) 0.7473(4) 0.0487(16) Uani 1 1 d . . .
H96 H 0.5717 0.3171 0.7572 0.058 Uiso 1 1 calc R U .
C97 C 0.1304(16) 0.5297(9) 0.9432(10) 0.100(7) Uani 0.5 1 d . . P
H97A H 0.1807 0.5460 0.9728 0.120 Uiso 0.5 1 calc R U P
H97B H 0.1502 0.5245 0.8902 0.120 Uiso 0.5 1 calc R U P
C98 C 0.3504(17) 0.4476(6) 0.1132(10) 0.097(7) Uani 0.5 1 d . . P
H98A H 0.3862 0.4783 0.1096 0.117 Uiso 0.5 1 calc R U P
H98B H 0.3345 0.4366 0.0608 0.117 Uiso 0.5 1 calc R U P
Cl1 Cl 0.047(3) 0.5556(15) 0.946(2) 0.56(2) Uiso 0.5 1 d . . P
Cl2 Cl 0.0956(17) 0.4758(10) 0.9858(14) 0.384(12) Uiso 0.5 1 d . . P
Cl3 Cl 0.2587(6) 0.4572(3) 0.1583(7) 0.175(4) Uani 0.5 1 d . . P
Cl4 Cl 0.4188(9) 0.4024(3) 0.1601(5) 0.200(5) Uani 0.5 1 d . . P
N16 N 0.0980(3) 0.62209(17) 0.3911(3) 0.0368(11) Uani 1 1 d . . .
H16 H 0.1005 0.6114 0.3440 0.044 Uiso 1 1 calc R U .
N65 N 0.4245(4) 0.38906(18) 0.6658(3) 0.0434(12) Uani 1 1 d . . .
H65 H 0.4441 0.3588 0.6636 0.052 Uiso 1 1 calc R U .
O1 O 0.0861(3) 0.66292(14) 0.5240(2) 0.0382(9) Uani 1 1 d . . .
O50 O 0.3743(3) 0.48013(14) 0.6887(2) 0.0440(10) Uani 1 1 d . . .
P20 P 0.08513(10) 0.72531(5) 0.28476(8) 0.0299(3) Uani 1 1 d . . .
P70 P 0.42235(11) 0.35495(6) 0.85241(9) 0.0388(4) Uani 1 1 d . . .
Ru1 Ru 0.08492(3) 0.69724(2) 0.41290(2) 0.03040(14) Uani 1 1 d . . .
Ru2 Ru 0.39671(3) 0.42222(2) 0.77096(3) 0.03816(15) Uani 1 1 d . . .

loop_
_atom_site_aniso_label
_atom_site_aniso_U_11
_atom_site_aniso_U_22
_atom_site_aniso_U_33
_atom_site_aniso_U_23
_atom_site_aniso_U_13
_atom_site_aniso_U_12
Br1 0.0489(4) 0.0353(3) 0.0343(3) -0.0043(2) 0.0024(3) 0.0001(2)
Br2 0.0376(3) 0.0455(4) 0.0482(4) 0.0119(3) -0.0005(3) 0.0039(3)
Br3 0.0383(3) 0.0493(4) 0.0476(4) -0.0015(3) 0.0076(3) -0.0071(3)
Br4 0.1070(7) 0.0566(5) 0.0556(5) -0.0034(3) 0.0130(4) 0.0234(4)
Br5 0.0518(4) 0.0813(5) 0.0517(4) 0.0158(4) -0.0019(3) -0.0224(4)
Br6 0.0408(4) 0.0707(5) 0.0926(6) 0.0276(4) -0.0113(4) -0.0038(3)
C2 0.030(3) 0.036(3) 0.042(3) 0.006(2) -0.001(2) -0.004(2)
C3 0.031(3) 0.040(3) 0.040(3) 0.009(2) 0.004(2) -0.001(2)
C4 0.063(4) 0.043(4) 0.057(4) 0.010(3) -0.003(3) -0.018(3)
C5 0.099(6) 0.062(5) 0.048(4) 0.016(4) -0.002(4) -0.013(4)
C6 0.103(7) 0.081(6) 0.061(5) 0.037(5) -0.010(5) -0.012(5)
C7 0.064(5) 0.051(4) 0.071(5) 0.025(4) -0.002(4) 0.002(4)
C8 0.032(3) 0.040(3) 0.051(4) 0.012(3) 0.002(3) 0.003(2)
C9 0.031(3) 0.030(3) 0.074(5) 0.008(3) 0.004(3) -0.002(2)
C10 0.040(4) 0.033(3) 0.091(6) 0.006(3) 0.008(3) 0.005(3)
C11 0.053(4) 0.038(4) 0.092(6) -0.005(4) 0.005(4) -0.001(3)
C12 0.058(5) 0.049(4) 0.081(6) -0.023(4) 0.005(4) -0.003(3)
C13 0.052(4) 0.046(4) 0.063(4) -0.007(3) 0.002(3) -0.005(3)
C14 0.027(3) 0.041(3) 0.047(3) -0.004(3) 0.004(2) -0.002(2)
C15 0.029(3) 0.036(3) 0.040(3) 0.002(2) 0.007(2) -0.006(2)
C21 0.036(3) 0.040(3) 0.028(3) 0.000(2) 0.010(2) 0.005(2)
C22 0.043(3) 0.043(3) 0.055(4) -0.014(3) 0.007(3) -0.003(3)
C23 0.055(4) 0.054(4) 0.086(6) -0.032(4) -0.001(4) -0.006(4)
C24 0.082(6) 0.050(4) 0.090(6) -0.035(4) 0.005(5) 0.003(4)
C25 0.067(5) 0.059(5) 0.081(6) -0.023(4) 0.007(4) 0.019(4)
C26 0.040(3) 0.060(4) 0.055(4) -0.011(3) 0.003(3) 0.004(3)
C31 0.034(3) 0.037(3) 0.032(3) 0.003(2) 0.004(2) -0.001(2)
C32 0.049(4) 0.057(4) 0.039(3) -0.002(3) -0.006(3) 0.005(3)
C33 0.064(5) 0.077(5) 0.055(5) 0.014(4) -0.018(4) 0.003(4)
C34 0.039(4) 0.062(4) 0.075(5) 0.027(4) -0.003(4) 0.005(3)
C35 0.054(4) 0.072(5) 0.052(4) 0.012(4) 0.011(3) 0.020(4)
C36 0.039(3) 0.052(4) 0.042(4) 0.004(3) -0.001(3) 0.010(3)
C41 0.033(3) 0.036(3) 0.033(3) 0.004(2) 0.001(2) 0.002(2)
C42 0.050(4) 0.052(4) 0.035(3) 0.006(3) 0.011(3) -0.003(3)
C43 0.050(4) 0.061(4) 0.042(4) 0.017(3) 0.015(3) -0.002(3)
C44 0.045(4) 0.052(4) 0.059(4) 0.021(3) 0.012(3) -0.005(3)
C45 0.054(4) 0.051(4) 0.050(4) 0.002(3) -0.006(3) -0.009(3)
C46 0.044(3) 0.038(3) 0.035(3) 0.008(2) 0.005(3) 0.002(3)
C51 0.028(3) 0.033(3) 0.045(3) 0.004(2) 0.002(2) -0.006(2)
C52 0.032(3) 0.037(3) 0.040(3) 0.007(2) 0.000(2) -0.001(2)
C53 0.035(3) 0.039(3) 0.049(4) 0.005(3) 0.003(3) 0.002(3)
C54 0.042(3) 0.042(3) 0.053(4) 0.010(3) 0.000(3) 0.005(3)
C55 0.041(4) 0.053(4) 0.061(4) 0.027(3) 0.007(3) 0.004(3)
C56 0.040(3) 0.065(4) 0.038(3) 0.005(3) 0.008(3) 0.002(3)
C57 0.023(3) 0.047(3) 0.039(3) 0.000(3) 0.003(2) -0.001(2)
C58 0.036(3) 0.046(3) 0.044(3) -0.003(3) 0.007(3) -0.003(3)
C59 0.055(4) 0.070(5) 0.045(4) -0.004(3) -0.001(3) -0.007(4)
C60 0.088(6) 0.063(5) 0.046(4) -0.011(4) 0.007(4) -0.008(4)
C61 0.116(7) 0.040(4) 0.083(6) -0.017(4) 0.019(5) -0.002(4)
C62 0.095(6) 0.045(4) 0.064(5) -0.001(3) 0.007(4) 0.006(4)
C63 0.044(4) 0.032(3) 0.051(4) -0.002(3) 0.002(3) -0.004(3)
C64 0.036(3) 0.034(3) 0.038(3) 0.002(2) 0.000(2) -0.005(2)
C71 0.042(3) 0.054(4) 0.045(4) 0.009(3) 0.012(3) 0.000(3)
C72 0.061(5) 0.080(5) 0.077(5) 0.030(4) 0.033(4) 0.026(4)
C73 0.070(6) 0.098(7) 0.105(7) 0.031(6) 0.049(5) 0.013(5)
C74 0.087(6) 0.083(6) 0.059(5) 0.005(4) 0.028(4) -0.021(5)
C75 0.071(5) 0.064(5) 0.061(5) 0.016(4) 0.024(4) -0.002(4)
C76 0.065(5) 0.060(4) 0.060(5) 0.016(4) 0.018(4) 0.004(4)
C81 0.047(4) 0.047(4) 0.038(3) 0.012(3) 0.000(3) -0.002(3)
C82 0.081(5) 0.068(5) 0.044(4) -0.005(3) -0.017(4) 0.028(4)
C83 0.098(6) 0.072(5) 0.056(5) -0.020(4) -0.025(4) 0.018(5)
C84 0.069(5) 0.077(5) 0.059(5) -0.001(4) -0.025(4) 0.003(4)
C85 0.058(5) 0.078(6) 0.081(6) 0.006(5) -0.016(4) 0.023(4)
C86 0.049(4) 0.050(4) 0.069(5) 0.007(3) -0.017(4) 0.004(3)
C91 0.038(3) 0.035(3) 0.047(4) 0.011(3) 0.003(3) -0.001(2)
C92 0.040(4) 0.064(4) 0.052(4) 0.001(3) 0.005(3) -0.006(3)
C93 0.065(5) 0.068(5) 0.067(5) -0.006(4) 0.000(4) -0.018(4)
C94 0.070(5) 0.052(4) 0.072(5) -0.004(4) 0.022(4) -0.004(4)
C95 0.059(5) 0.057(4) 0.068(5) 0.007(4) 0.023(4) 0.012(4)
C96 0.039(3) 0.043(3) 0.065(4) 0.008(3) 0.004(3) 0.001(3)
C97 0.122(17) 0.132(18) 0.046(10) -0.029(10) -0.028(10) 0.040(15)
C98 0.18(2) 0.061(10) 0.055(10) -0.011(8) 0.027(12) -0.047(12)
Cl3 0.129(6) 0.113(5) 0.285(12) -0.065(6) 0.047(7) -0.029(4)
Cl4 0.388(16) 0.101(5) 0.115(5) 0.048(4) 0.082(7) 0.090(7)
N16 0.045(3) 0.035(2) 0.030(2) -0.004(2) 0.001(2) -0.002(2)
N65 0.049(3) 0.033(3) 0.048(3) 0.003(2) -0.003(2) 0.007(2)
O1 0.049(2) 0.031(2) 0.034(2) 0.0039(16) 0.0021(18) -0.0020(18)
O50 0.057(3) 0.035(2) 0.040(2) 0.0055(18) 0.003(2) 0.0058(19)
P20 0.0305(7) 0.0335(7) 0.0258(7) 0.0000(5) 0.0037(5) -0.0004(6)
P70 0.0352(8) 0.0388(8) 0.0428(9) 0.0107(6) 0.0064(7) 0.0035(6)
Ru1 0.0357(3) 0.0295(2) 0.0261(2) 0.00105(16) 0.00397(18) -0.00062(18)
Ru2 0.0414(3) 0.0346(3) 0.0386(3) 0.00660(19) 0.0015(2) 0.0018(2)

loop_
_atom_type_symbol
_atom_type_description
_atom_type_scat_dispersion_real
_atom_type_scat_dispersion_imag
_atom_type_scat_source
C C 0.0033 0.0016 'International Tables Vol C Tables 4.2.6.8 and 6.1.1.4'
H H 0.0000 0.0000 'International Tables Vol C Tables 4.2.6.8 and 6.1.1.4'
N N 0.0061 0.0033 'International Tables Vol C Tables 4.2.6.8 and 6.1.1.4'
O O 0.0106 0.0060 'International Tables Vol C Tables 4.2.6.8 and 6.1.1.4'
P P 0.1023 0.0942 'International Tables Vol C Tables 4.2.6.8 and 6.1.1.4'
Cl Cl 0.1484 0.1585 'International Tables Vol C Tables 4.2.6.8 and 6.1.1.4'
Br Br -0.2901 2.4595 'International Tables Vol C Tables 4.2.6.8 and 6.1.1.4'
Ru Ru -1.2594 0.8363 'International Tables Vol C Tables 4.2.6.8 and 6.1.1.4'

loop_
_geom_angle_atom_site_label_1
_geom_angle_atom_site_label_2
_geom_angle_atom_site_label_3
_geom_angle
O1 C2 C3 122.9(5)
O1 C2 C15 116.6(5)
C3 C2 C15 120.5(5)
C4 C3 C8 120.9(5)
C4 C3 C2 120.8(6)
C8 C3 C2 118.3(5)
C5 C4 C3 121.8(7)
C5 C4 H4 119.1
C3 C4 H4 119.1
C4 C5 C6 117.3(8)
C4 C5 H5 121.3
C6 C5 H5 121.3
C7 C6 C5 122.5(7)
C7 C6 H6 118.7
C5 C6 H6 118.7
C6 C7 C8 120.4(7)
C6 C7 H7 119.8
C8 C7 H7 119.8
C7 C8 C3 116.9(6)
C7 C8 C9 121.9(6)
C3 C8 C9 121.2(5)
C10 C9 C14 117.7(6)
C10 C9 C8 121.4(6)
C14 C9 C8 120.9(5)
C11 C10 C9 121.7(7)
C11 C10 H10 119.1
C9 C10 H10 119.1
C10 C11 C12 120.3(7)
C10 C11 H11 119.8
C12 C11 H11 119.8
C11 C12 C13 120.5(7)
C11 C12 H12 119.8
C13 C12 H12 119.8
C14 C13 C12 120.7(7)
C14 C13 H13 119.6
C12 C13 H13 119.6
C13 C14 C9 119.0(6)
C13 C14 C15 121.5(6)
C9 C14 C15 119.4(5)
N16 C15 C14 127.3(5)
N16 C15 C2 113.0(5)
C14 C15 C2 119.7(5)
C26 C21 C22 119.6(6)
C26 C21 P20 120.2(5)
C22 C21 P20 119.6(4)
C21 C22 C23 120.6(6)
C21 C22 H22 119.7
C23 C22 H22 119.7
C24 C23 C22 118.6(7)
C24 C23 H23 120.7
C22 C23 H23 120.7
C25 C24 C23 122.2(7)
C25 C24 H24 118.9
C23 C24 H24 118.9
C24 C25 C26 119.3(7)
C24 C25 H25 120.4
C26 C25 H25 120.4
C21 C26 C25 119.7(7)
C21 C26 H26 120.2
C25 C26 H26 120.2
C36 C31 C32 117.8(6)
C36 C31 P20 120.6(4)
C32 C31 P20 121.2(5)
C31 C32 C33 120.1(7)
C31 C32 H32 119.9
C33 C32 H32 119.9
C34 C33 C32 120.1(7)
C34 C33 H33 120.0
C32 C33 H33 120.0
C35 C34 C33 120.2(7)
C35 C34 H34 119.9
C33 C34 H34 119.9
C34 C35 C36 120.2(7)
C34 C35 H35 119.9
C36 C35 H35 119.9
C31 C36 C35 121.6(6)
C31 C36 H36 119.2
C35 C36 H36 119.2
C46 C41 C42 117.8(5)
C46 C41 P20 122.3(4)
C42 C41 P20 119.6(4)
C41 C42 C43 119.6(6)
C41 C42 H42 120.2
C43 C42 H42 120.2
C44 C43 C42 120.2(6)
C44 C43 H43 119.9
C42 C43 H43 119.9
C43 C44 C45 120.0(6)
C43 C44 H44 120.0
C45 C44 H44 120.0
C46 C45 C44 120.9(6)
C46 C45 H45 119.5
C44 C45 H45 119.5
C45 C46 C41 121.5(6)
C45 C46 H46 119.2
C41 C46 H46 119.2
O50 C51 C52 122.7(5)
O50 C51 C64 118.8(5)
C52 C51 C64 118.5(5)
C57 C52 C53 122.0(5)
C57 C52 C51 119.6(5)
C53 C52 C51 118.4(5)
C54 C53 C52 119.7(6)
C54 C53 H53 120.1
C52 C53 H53 120.1
C55 C54 C53 118.5(6)
C55 C54 H54 120.7
C53 C54 H54 120.7
C56 C55 C54 122.4(6)
C56 C55 H55 118.8
C54 C55 H55 118.8
C55 C56 C57 120.5(6)
C55 C56 H56 119.7
C57 C56 H56 119.7
C52 C57 C56 116.8(5)
C52 C57 C58 120.9(5)
C56 C57 C58 122.2(5)
C63 C58 C59 118.6(6)
C63 C58 C57 120.8(5)
C59 C58 C57 120.6(6)
C60 C59 C58 120.6(7)
C60 C59 H59 119.7
C58 C59 H59 119.7
C61 C60 C59 121.2(7)
C61 C60 H60 119.4
C59 C60 H60 119.4
C60 C61 C62 120.0(7)
C60 C61 H61 120.0
C62 C61 H61 120.0
C63 C62 C61 119.7(7)
C63 C62 H62 120.1
C61 C62 H62 120.1
C58 C63 C62 119.8(6)
C58 C63 C64 119.2(5)
C62 C63 C64 120.9(6)
N65 C64 C63 127.0(5)
N65 C64 C51 112.2(5)
C63 C64 C51 120.8(5)
C76 C71 C72 116.3(6)
C76 C71 P70 119.1(5)
C72 C71 P70 124.6(5)
C73 C72 C71 121.2(7)
C73 C72 H72 119.4
C71 C72 H72 119.4
C72 C73 C74 121.2(8)
C72 C73 H73 119.4
C74 C73 H73 119.4
C75 C74 C73 120.0(8)
C75 C74 H74 120.0
C73 C74 H74 120.0
C74 C75 C76 119.2(7)
C74 C75 H75 120.4
C76 C75 H75 120.4
C71 C76 C75 121.9(7)
C71 C76 H76 119.1
C75 C76 H76 119.1
C82 C81 C86 118.4(6)
C82 C81 P70 118.9(5)
C86 C81 P70 122.6(5)
C83 C82 C81 121.2(7)
C83 C82 H82 119.4
C81 C82 H82 119.4
C82 C83 C84 120.1(7)
C82 C83 H83 119.9
C84 C83 H83 119.9
C85 C84 C83 118.7(7)
C85 C84 H84 120.7
C83 C84 H84 120.7
C84 C85 C86 121.7(7)
C84 C85 H85 119.1
C86 C85 H85 119.1
C85 C86 C81 119.8(7)
C85 C86 H86 120.1
C81 C86 H86 120.1
C92 C91 C96 118.3(6)
C92 C91 P70 120.7(5)
C96 C91 P70 120.4(5)
C93 C92 C91 119.9(7)
C93 C92 H92 120.0
C91 C92 H92 120.0
C92 C93 C94 121.1(7)
C92 C93 H93 119.4
C94 C93 H93 119.4
C95 C94 C93 119.2(7)
C95 C94 H94 120.4
C93 C94 H94 120.4
C94 C95 C96 121.8(7)
C94 C95 H95 119.1
C96 C95 H95 119.1
C91 C96 C95 119.6(6)
C91 C96 H96 120.2
C95 C96 H96 120.2
Cl1 C97 Cl2 99(2)
Cl1 C97 H97A 112.0
Cl2 C97 H97A 112.0
Cl1 C97 H97B 112.0
Cl2 C97 H97B 112.0
H97A C97 H97B 109.6
Cl3 C98 Cl4 110.3(11)
Cl3 C98 H98A 109.6
Cl4 C98 H98A 109.6
Cl3 C98 H98B 109.6
Cl4 C98 H98B 109.6
H98A C98 H98B 108.1
C15 N16 Ru1 119.5(4)
C15 N16 H16 120.2
Ru1 N16 H16 120.2
C64 N65 Ru2 118.2(4)
C64 N65 H65 120.9
Ru2 N65 H65 120.9
C2 O1 Ru1 115.9(4)
C51 O50 Ru2 114.6(4)
C21 P20 C41 106.1(3)
C21 P20 C31 106.1(3)
C41 P20 C31 99.8(2)
C21 P20 Ru1 104.37(18)
C41 P20 Ru1 119.58(18)
C31 P20 Ru1 119.71(18)
C71 P70 C91 104.1(3)
C71 P70 C81 101.2(3)
C91 P70 C81 105.7(3)
C71 P70 Ru2 120.9(2)
C91 P70 Ru2 105.33(19)
C81 P70 Ru2 117.9(2)
N16 Ru1 O1 74.95(16)
N16 Ru1 P20 98.17(13)
O1 Ru1 P20 173.11(11)
N16 Ru1 Br3 85.64(13)
O1 Ru1 Br3 89.47(11)
P20 Ru1 Br3 89.90(4)
N16 Ru1 Br1 165.97(13)
O1 Ru1 Br1 91.19(10)
P20 Ru1 Br1 95.69(4)
Br3 Ru1 Br1 96.57(3)
N16 Ru1 Br2 84.28(13)
O1 Ru1 Br2 90.26(11)
P20 Ru1 Br2 89.13(4)
Br3 Ru1 Br2 169.63(3)
Br1 Ru1 Br2 93.80(2)
N65 Ru2 O50 76.08(17)
N65 Ru2 P70 99.48(14)
O50 Ru2 P70 175.52(12)
N65 Ru2 Br4 167.34(14)
O50 Ru2 Br4 91.31(11)
P70 Ru2 Br4 93.11(5)
N65 Ru2 Br6 82.12(15)
O50 Ru2 Br6 88.46(12)
P70 Ru2 Br6 90.34(5)
Br4 Ru2 Br6 96.60(4)
N65 Ru2 Br5 84.93(15)
O50 Ru2 Br5 89.92(12)
P70 Ru2 Br5 90.28(4)
Br4 Ru2 Br5 96.37(4)
Br6 Ru2 Br5 166.96(4)

loop_
_geom_bond_atom_site_label_1
_geom_bond_atom_site_label_2
_geom_bond_distance
Br1 Ru1 2.4744(7)
Br2 Ru1 2.4841(7)
Br3 Ru1 2.4607(7)
Br4 Ru2 2.4561(9)
Br5 Ru2 2.4716(8)
Br6 Ru2 2.4692(9)
C2 O1 1.249(7)
C2 C3 1.453(8)
C2 C15 1.490(8)
C3 C4 1.372(9)
C3 C8 1.427(8)
C4 C5 1.358(9)
C4 H4 0.9300
C5 C6 1.405(12)
C5 H5 0.9300
C6 C7 1.362(12)
C6 H6 0.9300
C7 C8 1.390(9)
C7 H7 0.9300
C8 C9 1.483(9)
C9 C10 1.405(8)
C9 C14 1.411(9)
C10 C11 1.347(10)
C10 H10 0.9300
C11 C12 1.350(11)
C11 H11 0.9300
C12 C13 1.384(10)
C12 H12 0.9300
C13 C14 1.375(9)
C13 H13 0.9300
C14 C15 1.453(8)
C15 N16 1.265(7)
C21 C26 1.378(8)
C21 C22 1.390(8)
C21 P20 1.819(6)
C22 C23 1.393(9)
C22 H22 0.9300
C23 C24 1.371(11)
C23 H23 0.9300
C24 C25 1.358(11)
C24 H24 0.9300
C25 C26 1.410(10)
C25 H25 0.9300
C26 H26 0.9300
C31 C36 1.368(8)
C31 C32 1.385(8)
C31 P20 1.825(6)
C32 C33 1.405(9)
C32 H32 0.9300
C33 C34 1.371(11)
C33 H33 0.9300
C34 C35 1.335(10)
C34 H34 0.9300
C35 C36 1.399(9)
C35 H35 0.9300
C36 H36 0.9300
C41 C46 1.388(8)
C41 C42 1.404(8)
C41 P20 1.821(6)
C42 C43 1.413(9)
C42 H42 0.9300
C43 C44 1.359(10)
C43 H43 0.9300
C44 C45 1.370(9)
C44 H44 0.9300
C45 C46 1.360(9)
C45 H45 0.9300
C46 H46 0.9300
C51 O50 1.247(7)
C51 C52 1.452(8)
C51 C64 1.481(8)
C52 C57 1.386(8)
C52 C53 1.396(8)
C53 C54 1.382(8)
C53 H53 0.9300
C54 C55 1.371(9)
C54 H54 0.9300
C55 C56 1.366(9)
C55 H55 0.9300
C56 C57 1.408(8)
C56 H56 0.9300
C57 C58 1.491(8)
C58 C63 1.383(9)
C58 C59 1.427(9)
C59 C60 1.354(11)
C59 H59 0.9300
C60 C61 1.353(11)
C60 H60 0.9300
C61 C62 1.414(11)
C61 H61 0.9300
C62 C63 1.394(9)
C62 H62 0.9300
C63 C64 1.436(8)
C64 N65 1.303(7)
C71 C76 1.383(9)
C71 C72 1.386(9)
C71 P70 1.817(6)
C72 C73 1.355(10)
C72 H72 0.9300
C73 C74 1.357(12)
C73 H73 0.9300
C74 C75 1.349(12)
C74 H74 0.9300
C75 C76 1.389(10)
C75 H75 0.9300
C76 H76 0.9300
C81 C82 1.379(10)
C81 C86 1.398(9)
C81 P70 1.826(6)
C82 C83 1.375(11)
C82 H82 0.9300
C83 C84 1.398(11)
C83 H83 0.9300
C84 C85 1.361(11)
C84 H84 0.9300
C85 C86 1.381(10)
C85 H85 0.9300
C86 H86 0.9300
C91 C92 1.386(9)
C91 C96 1.386(9)
C91 P70 1.819(6)
C92 C93 1.381(10)
C92 H92 0.9300
C93 C94 1.384(11)
C93 H93 0.9300
C94 C95 1.314(11)
C94 H94 0.9300
C95 C96 1.409(10)
C95 H95 0.9300
C96 H96 0.9300
C97 Cl1 1.37(4)
C97 Cl2 1.70(3)
C97 H97A 0.9700
C97 H97B 0.9700
C98 Cl3 1.55(2)
C98 Cl4 1.74(2)
C98 H98A 0.9700
C98 H98B 0.9700
N16 Ru1 2.060(5)
N16 H16 0.8600
N65 Ru2 2.060(5)
N65 H65 0.8600
O1 Ru1 2.121(4)
O50 Ru2 2.121(4)
P20 Ru1 2.3293(14)
P70 Ru2 2.3090(15)
